data_9009333
loop_
_publ_author_name
'Giuseppe, G.'
'Tadini, C.'

_publ_section_title
;
 Corkite, PbFe3(SO4)(PO4)(OH)6, its crystal structure and ordered
 arrangement of the tetrahedral cations
 Note: this is not the prefered structure of these authors
;
_journal_name_full 'Neues Jahrbuch fur Mineralogie, Monatshefte'
_journal_page_first 71
_journal_page_last 81
_journal_volume 1987
_journal_year 1987
_chemical_compound_source 'Dernbach, Hessen-Nassau, Germany'
_chemical_formula_sum 'Fe3 H6 O14 P Pb S'
_chemical_name_mineral Corkite
_space_group_IT_number 166
_symmetry_space_group_name_Hall '-R 3 2"'
_symmetry_space_group_name_H-M 'R -3 m :H'
_cell_angle_alpha 90
_cell_angle_beta 90
_cell_angle_gamma 120
_cell_formula_units_Z 3
_cell_length_a 7.280
_cell_length_b 7.280
_cell_length_c 16.821
_cell_volume 772.050
_database_code_amcsd 0014811
_exptl_crystal_density_diffrn 4.309
_cod_original_sg_symbol_H-M 'R -3 m'
_cod_original_formula_sum 'Pb Fe3 (S P) O14 H6'
_cod_database_code 9009333

loop_
_space_group_symop_operation_xyz
x,y,z
2/3+x,1/3+y,1/3+z
1/3+x,2/3+y,2/3+z
x,x-y,z
2/3+x,1/3+x-y,1/3+z
1/3+x,2/3+x-y,2/3+z
y,x,-z
2/3+y,1/3+x,1/3-z
1/3+y,2/3+x,2/3-z
-x+y,y,z
2/3-x+y,1/3+y,1/3+z
1/3-x+y,2/3+y,2/3+z
-x,-x+y,-z
2/3-x,1/3-x+y,1/3-z
1/3-x,2/3-x+y,2/3-z
-y,-x,z
2/3-y,1/3-x,1/3+z
1/3-y,2/3-x,2/3+z
x-y,-y,-z
2/3+x-y,1/3-y,1/3-z
1/3+x-y,2/3-y,2/3-z
y,-x+y,-z
2/3+y,1/3-x+y,1/3-z
1/3+y,2/3-x+y,2/3-z
-x+y,-x,z
2/3-x+y,1/3-x,1/3+z
1/3-x+y,2/3-x,2/3+z
-x,-y,-z
2/3-x,1/3-y,1/3-z
1/3-x,2/3-y,2/3-z
-y,x-y,z
2/3-y,1/3+x-y,1/3+z
1/3-y,2/3+x-y,2/3+z
x-y,x,-z
2/3+x-y,1/3+x,1/3-z
1/3+x-y,2/3+x,2/3-z

loop_
_atom_site_aniso_label
_atom_site_aniso_U_11
_atom_site_aniso_U_22
_atom_site_aniso_U_33
_atom_site_aniso_U_12
_atom_site_aniso_U_13
_atom_site_aniso_U_23
Pb 0.06967 0.06967 0.01433 0.03484 0.00000 0.00000
Fe 0.00906 0.00846 0.01433 0.00383 0.00054 0.00161
S 0.00906 0.00906 0.01003 0.00463 0.00000 0.00000
P 0.00906 0.00906 0.11037 0.00463 0.00000 0.00000
O1 0.01389 0.01389 0.01147 0.00685 0.00000 0.00000
O2 0.01671 0.01671 0.01433 0.01087 -0.00107 0.00107
O-h 0.01148 0.01148 0.01577 0.00665 0.00161 -0.00161

loop_
_atom_site_label
_atom_site_fract_x
_atom_site_fract_y
_atom_site_fract_z
_atom_site_occupancy
_atom_site_U_iso_or_equiv
_atom_site_type_symbol
_atom_site_attached_hydrogens
Pb 0.00000 0.00000 0.00000 1.00000 0.05104 Pb 0
Fe 0.50000 0.00000 0.50000 1.00000 0.01089 Fe 0
S 0.00000 0.00000 0.31220 0.50000 0.00950 S 0
P 0.00000 0.00000 0.31220 0.50000 0.00950 P 0
O1 0.00000 0.00000 0.40110 1.00000 0.01292 O 0
O2 0.22040 -0.22040 -0.05300 1.00000 0.01456 O 0
O-h 0.12630 -0.12630 0.13160 1.00000 0.01254 O 0
H 0.18100 -0.18100 0.11700 1.00000 0.03800 H 0

loop_
_cod_changelog_entry_id
_cod_changelog_entry_author
_cod_changelog_entry_date
_cod_changelog_entry_text
1
;cod-tools version 3.8.0
Id: cif_guess_AMCSD_atom_types 9581 2023-05-17 12:35:41Z saulius
;
2023-05-18T08:42:44+03:00
;Derived atom types and hydrogen counts
from atom names that follow the AMCSD naming convention
(Wat == water, O-H == hydroxyl).
;
2
;cod-tools version 3.10.1
Id: cif_fix_AMCSD_aniso_labels 10200 2024-08-01 14:09:44Z saulius
;
2024-08-02T12:21:17+03:00
;Changed the following '_atom_site_aniso_label' values:
'Oh' -> 'O-h'
;

loop_
_cod_related_entry_id
_cod_related_entry_database
_cod_related_entry_code
1 AMCSD 0014811
